data_7702276
loop_
_publ_author_name
'Wu, Hechen'
'Yan, Bing'
'Liang, Rongchang'
'Singh, Vikram'
'Ma, Pengtao'
'Wang, Jingping'
'Niu, Jingyang'

_publ_section_title
;
 An organic chromophore -modified samarium-containing polyoxometalate:
 excitation-dependent color tunable behavior from the organic chromophores
 to the lanthanide ion.
;
_journal_issue 2
_journal_name_full 'Dalton transactions (Cambridge, England : 2003)'
_journal_page_first 388
_journal_page_last 394
_journal_paper_doi 10.1039/c9dt03681d
_journal_volume 49
_journal_year 2020
_chemical_formula_moiety 'C7 H5 K2 O47 P Sm W11, 3(C4 H12 N), 3(O)'
_chemical_formula_sum 'C19 H41 K2 N3 O50 P Sm W11'
_chemical_formula_weight 3393.42
_space_group_crystal_system triclinic
_space_group_IT_number 2
_space_group_name_Hall '-P 1'
_space_group_name_H-M_alt 'P -1'
_atom_sites_solution_hydrogens geom
_atom_sites_solution_primary direct
_audit_creation_date 2018-03-20
_audit_creation_method
;
Olex2 1.2-beta
(compiled 2015.01.26 svn.r3150 for OlexSys, GUI svn.r4998)
;
_audit_update_record
;
2019-07-13 deposited with the CCDC.	2019-11-26 downloaded from the CCDC.
;
_cell_angle_alpha 83.0200(10)
_cell_angle_beta 78.1820(10)
_cell_angle_gamma 75.1760(10)
_cell_formula_units_Z 2
_cell_length_a 12.9313(9)
_cell_length_b 13.4857(9)
_cell_length_c 20.2019(14)
_cell_measurement_reflns_used 4370
_cell_measurement_temperature 296(2)
_cell_measurement_theta_max 28.04
_cell_measurement_theta_min 2.43
_cell_volume 3324.6(4)
_computing_molecular_graphics 'Olex2 (Dolomanov et al., 2009)'
_computing_publication_material 'Olex2 (Dolomanov et al., 2009)'
_computing_structure_refinement 'ShelXL-2018 (Sheldrick, 2008)'
_computing_structure_solution 'ShelXS-1997 (Sheldrick, 2008)'
_diffrn_ambient_temperature 296.15
_diffrn_measured_fraction_theta_full 0.990
_diffrn_measured_fraction_theta_max 0.990
_diffrn_measurement_device_type 'Bruker APEX-II CCD'
_diffrn_measurement_method '\f and \w scans'
_diffrn_radiation_type MoK\a
_diffrn_radiation_wavelength 0.71073
_diffrn_reflns_av_R_equivalents 0.0368
_diffrn_reflns_av_unetI/netI 0.0742
_diffrn_reflns_Laue_measured_fraction_full 0.990
_diffrn_reflns_Laue_measured_fraction_max 0.990
_diffrn_reflns_limit_h_max 15
_diffrn_reflns_limit_h_min -15
_diffrn_reflns_limit_k_max 16
_diffrn_reflns_limit_k_min -16
_diffrn_reflns_limit_l_max 24
_diffrn_reflns_limit_l_min -19
_diffrn_reflns_number 17377
_diffrn_reflns_point_group_measured_fraction_full 0.990
_diffrn_reflns_point_group_measured_fraction_max 0.990
_diffrn_reflns_theta_full 25.100
_diffrn_reflns_theta_max 25.100
_diffrn_reflns_theta_min 1.566
_diffrn_standards_number 0
_exptl_absorpt_coefficient_mu 20.059
_exptl_absorpt_correction_T_max 0.7457
_exptl_absorpt_correction_T_min 0.3335
_exptl_absorpt_correction_type multi-scan
_exptl_absorpt_process_details
;
SADABS-2016/2 (Bruker,2016/2) was used for absorption correction.
wR2(int) was 0.1236 before and 0.0438 after correction.
The Ratio of minimum to maximum transmission is 0.4472.
The \l/2 correction factor is Not present.
;
_exptl_crystal_colour colourless
_exptl_crystal_colour_primary colourless
_exptl_crystal_density_diffrn 3.390
_exptl_crystal_description block
_exptl_crystal_F_000 3010
_exptl_crystal_size_max 0.32
_exptl_crystal_size_mid 0.23
_exptl_crystal_size_min 0.2
_refine_diff_density_max 2.934
_refine_diff_density_min -2.199
_refine_diff_density_rms 0.354
_refine_ls_extinction_method none
_refine_ls_goodness_of_fit_ref 1.002
_refine_ls_hydrogen_treatment constr
_refine_ls_matrix_type full
_refine_ls_number_parameters 424
_refine_ls_number_reflns 11721
_refine_ls_number_restraints 57
_refine_ls_restrained_S_all 1.001
_refine_ls_R_factor_all 0.0650
_refine_ls_R_factor_gt 0.0444
_refine_ls_shift/su_max 0.001
_refine_ls_shift/su_mean 0.000
_refine_ls_structure_factor_coef Fsqd
_refine_ls_weighting_details 'w=1/[\s^2^(Fo^2^)+(0.0452P)^2^] where P=(Fo^2^+2Fc^2^)/3'
_refine_ls_weighting_scheme calc
_refine_ls_wR_factor_gt 0.1015
_refine_ls_wR_factor_ref 0.1121
_reflns_Friedel_coverage 0.000
_reflns_number_gt 8787
_reflns_number_total 11721
_reflns_threshold_expression 'I > 2\s(I)'
_cod_data_source_file c9dt03681d2.cif
_cod_data_source_block njy1_a
_cod_depositor_comments 'Adding full bibliography for 7702276.cif.'
_cod_database_code 7702276
_shelx_space_group_comment
;
The symmetry employed for this shelxl refinement is uniquely defined
by the following loop, which should always be used as a source of
symmetry information in preference to the above space-group names.
They are only intended as comments.
;
_shelx_estimated_absorpt_t_max 0.108
_shelx_estimated_absorpt_t_min 0.060
_olex2_refinement_description
;
1. Fixed Uiso
 At 1.2 times of:
  All C(H) groups
 At 1.5 times of:
  All C(H,H,H) groups
2. Restrained distances
 N1-C8 = N1-C9 = N1-C10 = N1-C11
 1.5 with sigma of 0.01
 N2-C12 = N2-C13 = N2-C14 = N2-C15
 1.5 with sigma of 0.01
 N3-C16 = N3-C17 = N3-C18 = N3-C19
 1.5 with sigma of 0.01
 C8-C9 \\sim C8-C10 \\sim C8-C11 \\sim C9-C10 \\sim C9-C11 \\sim C10-C11
 with sigma of 0.02
 C12-C13 \\sim C12-C14 \\sim C12-C15 \\sim C13-C14 \\sim C13-C15 \\sim C14-C15
 with sigma of 0.02
 C16-C17 \\sim C16-C18 \\sim C16-C19 \\sim C17-C18 \\sim C17-C19 \\sim C18-C19
 with sigma of 0.02
3.a Me refined with riding coordinates:
 C8(H8A,H8B,H8C), C9(H9A,H9B,H9C), C10(H10A,H10B,H10C), C11(H11A,H11B,H11C),
 C12(H12A,H12B,H12C), C13(H13A,H13B,H13C), C14(H14A,H14B,H14C), C15(H15A,H15B,
 H15C), C16(H16A,H16B,H16C), C17(H17A,H17B,H17C), C18(H18A,H18B,H18C), C19(H19A,
 H19B,H19C)
3.b Aromatic/amide H refined with riding coordinates:
 C3(H3), C4(H4), C5(H5), C6(H6), C7(H7)
;
_shelx_shelxl_version_number 2018/1
_olex2_submission_special_instructions 'No special instructions were received'

loop_
_space_group_symop_operation_xyz
'x, y, z'
'-x, -y, -z'

loop_
_atom_site_label
_atom_site_type_symbol
_atom_site_fract_x
_atom_site_fract_y
_atom_site_fract_z
_atom_site_U_iso_or_equiv
_atom_site_adp_type
_atom_site_occupancy
_atom_site_site_symmetry_order
_atom_site_calc_flag
_atom_site_refinement_flags_posn
W1 W 0.50517(5) 0.93116(5) 0.81503(3) 0.02485(15) Uani 1 1 d .
W2 W 0.46774(4) 0.84552(5) 0.67029(3) 0.02093(14) Uani 1 1 d .
W3 W 0.46109(5) 0.69113(5) 0.82295(3) 0.02487(15) Uani 1 1 d .
W4 W 0.67379(5) 0.48496(5) 0.73524(3) 0.02402(15) Uani 1 1 d .
W5 W 0.67779(5) 0.64308(4) 0.58571(3) 0.01961(14) Uani 1 1 d .
W6 W 0.91326(5) 0.53794(4) 0.64868(3) 0.02060(14) Uani 1 1 d .
W7 W 0.71879(5) 0.58478(5) 0.88783(3) 0.02590(15) Uani 1 1 d .
W8 W 0.95863(5) 0.63709(5) 0.79897(3) 0.02298(15) Uani 1 1 d .
W9 W 0.76117(5) 0.82799(5) 0.87843(3) 0.02544(15) Uani 1 1 d .
W10 W 0.95569(4) 0.80404(4) 0.63577(3) 0.01842(13) Uani 1 1 d .
W11 W 0.75895(5) 0.99180(4) 0.71394(3) 0.02086(14) Uani 1 1 d .
Sm1 Sm 0.71659(6) 0.93138(6) 0.54118(4) 0.02052(17) Uani 1 1 d .
P1 P 0.7176(3) 0.7419(3) 0.73145(17) 0.0149(7) Uani 1 1 d .
K1 K 1.0481(3) 0.2967(3) 0.5278(2) 0.0577(12) Uani 1 1 d .
K2 K 0.8055(4) 0.4498(4) 1.0741(2) 0.0728(15) Uani 1 1 d .
N1 N 0.3272(8) 0.5547(8) 0.6192(5) 0.035(3) Uiso 1 1 d D
N2 N 1.1042(10) 0.9715(10) 0.7895(6) 0.056(4) Uiso 1 1 d D
N3 N 0.6109(14) 0.2148(14) 0.9371(9) 0.096(7) Uiso 1 1 d D
O1 O 0.4267(9) 1.0317(8) 0.8591(5) 0.041(3) Uiso 1 1 d .
O2 O 0.3555(8) 0.8812(8) 0.6312(5) 0.031(2) Uiso 1 1 d .
O3 O 0.3570(9) 0.6459(8) 0.8718(5) 0.037(3) Uiso 1 1 d .
O4 O 0.6433(9) 0.3677(8) 0.7527(5) 0.040(3) Uiso 1 1 d .
O5 O 0.6411(9) 0.6125(8) 0.5152(5) 0.038(3) Uiso 1 1 d .
O6 O 1.0260(8) 0.4505(8) 0.6100(5) 0.030(2) Uiso 1 1 d .
O7 O 0.7029(8) 0.5027(8) 0.9585(5) 0.035(3) Uiso 1 1 d .
O8 O 1.0871(8) 0.5865(8) 0.8155(5) 0.034(3) Uiso 1 1 d .
O9 O 0.7691(9) 0.8944(9) 0.9430(6) 0.043(3) Uiso 1 1 d .
O10 O 1.0904(8) 0.8008(7) 0.6075(5) 0.028(2) Uiso 1 1 d .
O11 O 0.7717(8) 1.1075(8) 0.7347(5) 0.033(3) Uiso 1 1 d .
O12 O 0.8261(8) 0.4463(8) 0.6960(5) 0.029(2) Uiso 1 1 d .
O13 O 0.7243(8) 1.0240(7) 0.6326(5) 0.025(2) Uiso 1 1 d .
O14 O 0.9491(8) 0.5490(7) 0.7352(5) 0.026(2) Uiso 1 1 d .
O15 O 0.6450(7) 0.5205(7) 0.6489(5) 0.024(2) Uiso 1 1 d .
O16 O 0.7255(8) 0.7559(7) 0.5580(5) 0.025(2) Uiso 1 1 d .
O17 O 0.5429(8) 0.5768(8) 0.7732(5) 0.029(2) Uiso 1 1 d .
O18 O 0.9069(8) 0.7435(7) 0.8619(5) 0.029(2) Uiso 1 1 d .
O19 O 0.5599(8) 0.9120(7) 0.6185(5) 0.026(2) Uiso 1 1 d .
O20 O 0.4359(8) 0.8218(7) 0.8566(5) 0.028(2) Uiso 1 1 d .
O21 O 0.5740(8) 0.6496(7) 0.8775(5) 0.028(2) Uiso 1 1 d .
O22 O 0.4039(7) 0.7538(7) 0.7478(5) 0.024(2) Uiso 1 1 d .
O23 O 0.7242(8) 0.7044(8) 0.9277(5) 0.031(2) Uiso 1 1 d .
O24 O 0.6117(8) 0.8731(7) 0.8708(5) 0.027(2) Uiso 1 1 d .
O25 O 0.7911(7) 0.9111(7) 0.8040(5) 0.025(2) Uiso 1 1 d .
O26 O 0.5427(8) 0.7175(7) 0.6340(5) 0.026(2) Uiso 1 1 d .
O27 O 0.4310(8) 0.9410(7) 0.7415(5) 0.028(2) Uiso 1 1 d .
O28 O 0.8762(8) 0.5567(7) 0.8661(5) 0.029(2) Uiso 1 1 d .
O29 O 0.9774(7) 0.7339(7) 0.7291(4) 0.021(2) Uiso 1 1 d .
O30 O 0.8958(7) 0.8564(7) 0.5638(4) 0.021(2) Uiso 1 1 d .
O31 O 0.9096(8) 0.9287(7) 0.6799(5) 0.026(2) Uiso 1 1 d .
O32 O 0.6136(7) 0.9891(7) 0.7585(5) 0.024(2) Uiso 1 1 d .
O33 O 0.7241(8) 0.5036(8) 0.8164(5) 0.031(2) Uiso 1 1 d .
O34 O 0.9482(7) 0.6666(7) 0.6212(4) 0.018(2) Uiso 1 1 d .
O35 O 0.8273(7) 0.5578(7) 0.5802(4) 0.021(2) Uiso 1 1 d .
O36 O 0.5950(7) 0.7850(7) 0.7507(4) 0.020(2) Uiso 1 1 d .
O37 O 0.7372(7) 0.6453(7) 0.6925(4) 0.019(2) Uiso 1 1 d .
O38 O 0.7631(7) 0.7107(7) 0.7976(4) 0.020(2) Uiso 1 1 d .
O39 O 0.7702(7) 0.8226(7) 0.6895(4) 0.018(2) Uiso 1 1 d .
O40 O 0.6163(8) 0.8992(8) 0.4555(5) 0.034(3) Uiso 1 1 d .
O41 O 0.7951(8) 0.8566(8) 0.4278(5) 0.033(3) Uiso 1 1 d .
C1 C 0.7021(12) 0.8605(11) 0.4151(7) 0.026(3) Uiso 1 1 d .
C2 C 0.6927(12) 0.8123(11) 0.3549(7) 0.029(3) Uiso 1 1 d .
C3 C 0.6008(15) 0.8298(14) 0.3304(9) 0.049(5) Uiso 1 1 d .
H3 H 0.539696 0.873019 0.353782 0.059 Uiso 1 1 calc R
C4 C 0.5880(16) 0.7894(15) 0.2731(10) 0.055(5) Uiso 1 1 d .
H4 H 0.521729 0.804054 0.258363 0.067 Uiso 1 1 calc R
C5 C 0.6795(16) 0.7271(15) 0.2403(10) 0.058(5) Uiso 1 1 d .
H5 H 0.675202 0.697607 0.201929 0.069 Uiso 1 1 calc R
C6 C 0.7827(17) 0.7046(16) 0.2623(10) 0.060(5) Uiso 1 1 d .
H6 H 0.843942 0.662357 0.238421 0.072 Uiso 1 1 calc R
C7 C 0.7881(14) 0.7464(13) 0.3183(8) 0.038(4) Uiso 1 1 d .
H7 H 0.853872 0.732780 0.333515 0.046 Uiso 1 1 calc R
C8 C 0.2244(9) 0.5263(11) 0.6147(7) 0.042(4) Uiso 1 1 d D
H8A H 0.235060 0.491415 0.574310 0.063 Uiso 1 1 calc R
H8B H 0.205133 0.481827 0.653665 0.063 Uiso 1 1 calc R
H8C H 0.166939 0.587465 0.613412 0.063 Uiso 1 1 calc R
C9 C 0.4172(11) 0.4599(10) 0.6200(9) 0.066(6) Uiso 1 1 d D
H9A H 0.427181 0.425717 0.579310 0.098 Uiso 1 1 calc R
H9B H 0.483229 0.478313 0.622398 0.098 Uiso 1 1 calc R
H9C H 0.399080 0.414636 0.658703 0.098 Uiso 1 1 calc R
C10 C 0.3105(14) 0.6090(13) 0.6821(7) 0.072(6) Uiso 1 1 d D
H10A H 0.252491 0.669788 0.680985 0.107 Uiso 1 1 calc R
H10B H 0.291974 0.564280 0.721038 0.107 Uiso 1 1 calc R
H10C H 0.376123 0.627957 0.684733 0.107 Uiso 1 1 calc R
C11 C 0.3558(14) 0.6246(12) 0.5580(7) 0.064(6) Uiso 1 1 d D
H11A H 0.366500 0.589477 0.517689 0.096 Uiso 1 1 calc R
H11B H 0.297708 0.685246 0.556857 0.096 Uiso 1 1 calc R
H11C H 0.421428 0.643747 0.560455 0.096 Uiso 1 1 calc R
C12 C 0.9902(11) 1.0033(15) 0.8274(9) 0.082(7) Uiso 1 1 d D
H12A H 0.942814 0.976440 0.807412 0.124 Uiso 1 1 calc R
H12B H 0.987338 0.976947 0.873915 0.124 Uiso 1 1 calc R
H12C H 0.967395 1.077029 0.825259 0.124 Uiso 1 1 calc R
C13 C 1.1368(18) 0.8569(10) 0.7905(12) 0.127(11) Uiso 1 1 d D
H13A H 1.086904 0.832860 0.770936 0.190 Uiso 1 1 calc R
H13B H 1.208906 0.835921 0.764750 0.190 Uiso 1 1 calc R
H13C H 1.135701 0.828339 0.836471 0.190 Uiso 1 1 calc R
C14 C 1.1791(16) 1.0119(18) 0.8192(11) 0.137(12) Uiso 1 1 d D
H14A H 1.156255 1.085548 0.817943 0.206 Uiso 1 1 calc R
H14B H 1.178296 0.984374 0.865418 0.206 Uiso 1 1 calc R
H14C H 1.251500 0.991956 0.793697 0.206 Uiso 1 1 calc R
C15 C 1.1073(18) 1.0121(17) 0.7165(7) 0.107(9) Uiso 1 1 d D
H15A H 1.058537 0.985635 0.697429 0.161 Uiso 1 1 calc R
H15B H 1.085458 1.085824 0.714021 0.161 Uiso 1 1 calc R
H15C H 1.179900 0.990625 0.691579 0.161 Uiso 1 1 calc R
C16 C 0.538(2) 0.1531(19) 0.9795(13) 0.140(12) Uiso 1 1 d D
H16A H 0.513780 0.178432 1.023851 0.211 Uiso 1 1 calc R
H16B H 0.475888 0.158733 0.958720 0.211 Uiso 1 1 calc R
H16C H 0.576522 0.082273 0.983330 0.211 Uiso 1 1 calc R
C17 C 0.649(3) 0.177(3) 0.8680(11) 0.27(3) Uiso 1 1 d D
H17A H 0.696314 0.217586 0.841434 0.402 Uiso 1 1 calc R
H17B H 0.688583 0.106344 0.871362 0.402 Uiso 1 1 calc R
H17C H 0.587950 0.182804 0.846752 0.402 Uiso 1 1 calc R
C18 C 0.553(3) 0.3258(14) 0.9332(18) 0.22(2) Uiso 1 1 d D
H18A H 0.528977 0.348884 0.978160 0.333 Uiso 1 1 calc R
H18B H 0.601862 0.365325 0.907427 0.333 Uiso 1 1 calc R
H18C H 0.491585 0.334582 0.911575 0.333 Uiso 1 1 calc R
C19 C 0.707(2) 0.203(3) 0.971(2) 0.41(5) Uiso 1 1 d D
H19A H 0.682939 0.227693 1.015362 0.611 Uiso 1 1 calc R
H19B H 0.745220 0.132269 0.974018 0.611 Uiso 1 1 calc R
H19C H 0.755507 0.242976 0.944333 0.611 Uiso 1 1 calc R
O1W O 0.8381(10) 1.0413(10) 0.4791(6) 0.057(3) Uiso 1 1 d .
O2W O 0.5945(8) 1.0991(8) 0.5129(5) 0.035(3) Uiso 1 1 d .
O3W O 0.9619(11) 0.0980(10) 0.5698(6) 0.060(4) Uiso 1 1 d .
O4W O 0.8298(11) 0.3516(11) 0.5486(7) 0.067(4) Uiso 1 1 d .
O5W O 0.6636(14) 1.2547(13) 0.6114(8) 0.098(5) Uiso 1 1 d .
O6W O 0.9205(12) 0.2357(11) 0.6988(7) 0.073(4) Uiso 1 1 d .
O7W O 0.9233(16) 0.3203(15) 0.8238(10) 0.121(7) Uiso 1 1 d .
O8W O 0.9420(17) 0.2581(17) 1.0475(10) 0.132(7) Uiso 1 1 d .
O9W O 0.7451(19) 0.6588(18) 1.0640(12) 0.154(9) Uiso 1 1 d .

loop_
_atom_site_aniso_label
_atom_site_aniso_U_11
_atom_site_aniso_U_22
_atom_site_aniso_U_33
_atom_site_aniso_U_23
_atom_site_aniso_U_13
_atom_site_aniso_U_12
W1 0.0216(3) 0.0305(4) 0.0190(3) -0.0039(3) 0.0013(2) -0.0029(3)
W2 0.0156(3) 0.0276(3) 0.0173(3) 0.0026(2) -0.0025(2) -0.0034(2)
W3 0.0192(3) 0.0356(4) 0.0186(3) 0.0049(3) -0.0007(2) -0.0097(3)
W4 0.0251(3) 0.0215(3) 0.0271(3) 0.0047(3) -0.0075(3) -0.0092(3)
W5 0.0197(3) 0.0224(3) 0.0177(3) -0.0012(2) -0.0055(2) -0.0051(2)
W6 0.0178(3) 0.0185(3) 0.0249(3) -0.0010(2) -0.0059(2) -0.0021(2)
W7 0.0283(3) 0.0335(4) 0.0170(3) 0.0100(3) -0.0079(3) -0.0117(3)
W8 0.0215(3) 0.0288(4) 0.0200(3) 0.0071(3) -0.0102(2) -0.0074(3)
W9 0.0309(4) 0.0332(4) 0.0146(3) 0.0004(3) -0.0064(3) -0.0109(3)
W10 0.0167(3) 0.0212(3) 0.0171(3) 0.0027(2) -0.0026(2) -0.0064(2)
W11 0.0252(3) 0.0196(3) 0.0182(3) -0.0008(2) -0.0030(2) -0.0070(3)
Sm1 0.0193(4) 0.0242(4) 0.0164(4) 0.0032(3) -0.0028(3) -0.0045(3)
P1 0.0152(18) 0.0172(19) 0.0128(18) 0.0021(14) -0.0037(14) -0.0053(15)
K1 0.051(3) 0.061(3) 0.057(3) -0.028(2) -0.020(2) 0.013(2)
K2 0.065(3) 0.108(4) 0.060(3) 0.034(3) -0.031(3) -0.049(3)

loop_
_atom_type_symbol
_atom_type_description
_atom_type_scat_dispersion_real
_atom_type_scat_dispersion_imag
_atom_type_scat_source
C C 0.0033 0.0016 'International Tables Vol C Tables 4.2.6.8 and 6.1.1.4'
H H 0.0000 0.0000 'International Tables Vol C Tables 4.2.6.8 and 6.1.1.4'
K K 0.2009 0.2494 'International Tables Vol C Tables 4.2.6.8 and 6.1.1.4'
N N 0.0061 0.0033 'International Tables Vol C Tables 4.2.6.8 and 6.1.1.4'
O O 0.0106 0.0060 'International Tables Vol C Tables 4.2.6.8 and 6.1.1.4'
P P 0.1023 0.0942 'International Tables Vol C Tables 4.2.6.8 and 6.1.1.4'
Sm Sm -0.1638 3.4418 'International Tables Vol C Tables 4.2.6.8 and 6.1.1.4'
W W -0.8490 6.8722 'International Tables Vol C Tables 4.2.6.8 and 6.1.1.4'

loop_
_geom_angle_atom_site_label_1
_geom_angle_atom_site_label_2
_geom_angle_atom_site_label_3
_geom_angle
_geom_angle_site_symmetry_1
_geom_angle_site_symmetry_3
O1 W1 O20 101.0(5) . .
O1 W1 O24 101.7(5) . .
O1 W1 O27 101.3(5) . .
O1 W1 O32 102.7(5) . .
O1 W1 O36 172.8(4) . .
O20 W1 O36 74.3(3) . .
O24 W1 O20 85.7(4) . .
O24 W1 O36 83.7(4) . .
O27 W1 O20 87.9(4) . .
O27 W1 O24 156.9(4) . .
O27 W1 O36 73.3(4) . .
O32 W1 O20 156.0(4) . .
O32 W1 O24 86.1(4) . .
O32 W1 O27 90.8(4) . .
O32 W1 O36 82.3(3) . .
O2 W2 O19 103.0(5) . .
O2 W2 O22 96.5(4) . .
O2 W2 O26 102.6(4) . .
O2 W2 O27 102.9(4) . .
O2 W2 O36 165.8(4) . .
O19 W2 O22 160.5(4) . .
O19 W2 O26 93.0(4) . .
O19 W2 O27 93.1(4) . .
O19 W2 O36 90.2(4) . .
O22 W2 O36 70.3(3) . .
O26 W2 O22 83.2(4) . .
O26 W2 O27 151.6(4) . .
O26 W2 O36 81.5(3) . .
O27 W2 O22 81.9(4) . .
O27 W2 O36 70.8(3) . .
O3 W3 O17 103.0(5) . .
O3 W3 O20 101.0(5) . .
O3 W3 O21 102.8(5) . .
O3 W3 O22 103.1(5) . .
O3 W3 O36 171.2(4) . .
O17 W3 O21 84.2(4) . .
O17 W3 O36 84.6(4) . .
O20 W3 O17 155.3(4) . .
O20 W3 O21 85.1(4) . .
O20 W3 O36 72.0(3) . .
O21 W3 O36 82.3(4) . .
O22 W3 O17 90.5(4) . .
O22 W3 O20 89.4(4) . .
O22 W3 O21 154.1(4) . .
O22 W3 O36 72.0(3) . .
O4 W4 O12 101.2(5) . .
O4 W4 O15 102.0(4) . .
O4 W4 O17 103.2(5) . .
O4 W4 O33 103.1(5) . .
O4 W4 O37 170.8(4) . .
O12 W4 O33 85.2(4) . .
O12 W4 O37 71.6(4) . .
O15 W4 O12 88.2(4) . .
O15 W4 O17 91.8(4) . .
O15 W4 O33 154.8(4) . .
O15 W4 O37 72.3(3) . .
O17 W4 O12 155.0(4) . .
O17 W4 O33 84.3(4) . .
O17 W4 O37 84.6(4) . .
O33 W4 O37 82.5(4) . .
O5 W5 K1 90.5(4) . 2_766
O5 W5 O15 97.7(4) . .
O5 W5 O16 104.0(5) . .
O5 W5 O26 102.7(4) . .
O5 W5 O35 101.9(4) . .
O5 W5 O37 167.2(4) . .
O15 W5 K1 133.5(3) . 2_766
O15 W5 O37 70.8(3) . .
O16 W5 K1 45.0(3) . 2_766
O16 W5 O15 158.2(4) . .
O16 W5 O26 93.1(4) . .
O16 W5 O35 91.7(4) . .
O16 W5 O37 87.4(4) . .
O26 W5 K1 138.1(3) . 2_766
O26 W5 O15 84.4(4) . .
O26 W5 O35 153.0(4) . .
O26 W5 O37 82.3(3) . .
O35 W5 K1 52.2(3) . 2_766
O35 W5 O15 81.3(4) . .
O35 W5 O37 71.4(3) . .
O37 W5 K1 93.5(2) . 2_766
K1 W6 K1 82.54(10) 2_766 .
O6 W6 K1 29.5(3) . .
O6 W6 K1 84.0(3) . 2_766
O6 W6 O12 100.5(4) . .
O6 W6 O14 103.2(4) . .
O6 W6 O34 103.5(4) . .
O6 W6 O35 98.4(4) . .
O6 W6 O37 169.6(4) . .
O12 W6 K1 139.4(3) . 2_766
O12 W6 K1 82.7(3) . .
O12 W6 O14 86.7(4) . .
O12 W6 O37 73.6(4) . .
O14 W6 K1 125.5(3) . .
O14 W6 K1 132.0(3) . 2_766
O14 W6 O37 85.3(3) . .
O34 W6 K1 45.7(3) . 2_766
O34 W6 K1 119.4(3) . .
O34 W6 O12 156.0(4) . .
O34 W6 O14 87.0(4) . .
O34 W6 O35 90.7(4) . .
O34 W6 O37 82.8(3) . .
O35 W6 K1 74.1(3) . .
O35 W6 K1 53.0(3) . 2_766
O35 W6 O12 86.6(4) . .
O35 W6 O14 158.2(4) . .
O35 W6 O37 72.9(3) . .
O37 W6 K1 94.8(2) . 2_766
O37 W6 K1 140.1(2) . .
O7 W7 O21 103.5(5) . .
O7 W7 O23 100.5(4) . .
O7 W7 O28 100.0(5) . .
O7 W7 O33 103.2(5) . .
O7 W7 O38 169.9(4) . .
O21 W7 O23 88.6(4) . .
O21 W7 O28 156.5(4) . .
O21 W7 O38 83.2(4) . .
O23 W7 O28 86.6(4) . .
O23 W7 O38 71.7(4) . .
O28 W7 O38 73.5(4) . .
O33 W7 O21 87.1(4) . .
O33 W7 O23 156.3(4) . .
O33 W7 O28 88.0(4) . .
O33 W7 O38 84.6(4) . .
O8 W8 O14 102.4(4) . .
O8 W8 O18 100.4(4) . .
O8 W8 O28 100.7(5) . .
O8 W8 O29 103.7(4) . .
O8 W8 O38 169.6(4) . .
O14 W8 O18 156.8(4) . .
O14 W8 O28 86.1(4) . .
O14 W8 O38 84.9(3) . .
O18 W8 O28 85.7(4) . .
O18 W8 O38 72.0(3) . .
O28 W8 O38 72.1(4) . .
O29 W8 O14 88.4(4) . .
O29 W8 O18 90.1(4) . .
O29 W8 O28 155.5(4) . .
O29 W8 O38 83.7(4) . .
O9 W9 O18 100.2(5) . .
O9 W9 O23 101.4(5) . .
O9 W9 O24 102.9(5) . .
O9 W9 O25 103.5(5) . .
O9 W9 O38 171.0(4) . .
O18 W9 O23 84.7(4) . .
O18 W9 O38 73.9(3) . .
O23 W9 O38 71.5(3) . .
O24 W9 O18 156.5(4) . .
O24 W9 O23 86.4(4) . .
O24 W9 O38 82.7(3) . .
O25 W9 O18 91.1(4) . .
O25 W9 O23 155.1(4) . .
O25 W9 O24 88.0(4) . .
O25 W9 O38 83.7(4) . .
O10 W10 K1 88.2(3) . 2_766
O10 W10 O29 94.5(4) . .
O10 W10 O30 103.2(4) . .
O10 W10 O31 100.6(4) . .
O10 W10 O34 102.3(4) . .
O10 W10 O39 171.0(4) . .
O29 W10 K1 132.8(3) . 2_766
O29 W10 O39 80.5(3) . .
O30 W10 K1 45.5(3) . 2_766
O30 W10 O29 161.8(4) . .
O30 W10 O31 94.7(4) . .
O30 W10 O34 91.3(4) . .
O30 W10 O39 82.4(4) . .
O31 W10 K1 140.1(3) . 2_766
O31 W10 O29 85.7(4) . .
O31 W10 O34 154.3(4) . .
O31 W10 O39 71.6(3) . .
O34 W10 K1 52.5(3) . 2_766
O34 W10 O29 81.1(4) . .
O34 W10 O39 84.4(3) . .
O39 W10 K1 100.7(2) . 2_766
O11 W11 O13 102.0(5) . .
O11 W11 O25 95.8(4) . .
O11 W11 O31 100.1(4) . .
O11 W11 O32 102.3(4) . .
O11 W11 O39 170.7(4) . .
O13 W11 O25 162.2(4) . .
O13 W11 O31 94.3(4) . .
O13 W11 O32 94.3(4) . .
O13 W11 O39 83.7(4) . .
O25 W11 O39 78.9(3) . .
O31 W11 O25 83.9(4) . .
O31 W11 O39 71.8(3) . .
O32 W11 O25 80.3(4) . .
O32 W11 O31 153.7(4) . .
O32 W11 O39 84.5(3) . .
O13 Sm1 K1 122.6(2) . 2_766
O13 Sm1 O30 77.3(3) . .
O13 Sm1 O40 150.3(3) . .
O13 Sm1 O41 152.2(3) . .
O13 Sm1 C1 168.1(4) . .
O13 Sm1 O1W 80.8(4) . .
O13 Sm1 O2W 80.5(3) . .
O16 Sm1 K1 51.2(2) . 2_766
O16 Sm1 O13 120.0(3) . .
O16 Sm1 O19 73.2(3) . .
O16 Sm1 O30 75.6(3) . .
O16 Sm1 O40 76.0(3) . .
O16 Sm1 O41 73.1(3) . .
O16 Sm1 C1 72.0(4) . .
O16 Sm1 O1W 136.0(4) . .
O16 Sm1 O2W 142.4(3) . .
O19 Sm1 K1 124.2(2) . 2_766
O19 Sm1 O13 78.1(3) . .
O19 Sm1 O30 122.4(3) . .
O19 Sm1 O40 83.9(3) . .
O19 Sm1 O41 129.5(3) . .
O19 Sm1 C1 106.7(4) . .
O19 Sm1 O1W 150.4(4) . .
O19 Sm1 O2W 81.8(3) . .
O30 Sm1 K1 45.5(2) . 2_766
O30 Sm1 O40 132.4(3) . .
O30 Sm1 O41 83.3(3) . .
O30 Sm1 C1 107.9(4) . .
O30 Sm1 O1W 72.0(4) . .
O30 Sm1 O2W 142.0(3) . .
O40 Sm1 K1 87.1(2) . 2_766
O40 Sm1 O41 52.0(3) . .
O40 Sm1 C1 26.0(3) . .
O41 Sm1 K1 43.7(2) . 2_766
O41 Sm1 C1 26.0(3) . .
C1 Sm1 K1 64.1(3) . 2_766
O1W Sm1 K1 84.8(3) . 2_766
O1W Sm1 O40 105.4(4) . .
O1W Sm1 O41 74.3(4) . .
O1W Sm1 C1 90.5(4) . .
O2W Sm1 K1 146.2(2) . 2_766
O2W Sm1 O40 73.7(3) . .
O2W Sm1 O41 104.0(3) . .
O2W Sm1 C1 89.4(4) . .
O2W Sm1 O1W 74.3(4) . .
O36 P1 O37 108.3(5) . .
O36 P1 O38 107.7(5) . .
O38 P1 O37 109.1(5) . .
O39 P1 O36 110.1(5) . .
O39 P1 O37 111.6(5) . .
O39 P1 O38 109.9(5) . .
W6 K1 W5 50.93(6) 2_766 2_766
W10 K1 W5 79.50(8) 2_766 2_766
W10 K1 W6 57.82(6) 2_766 2_766
W10 K1 Sm1 61.09(6) 2_766 2_766
Sm1 K1 W5 60.95(6) 2_766 2_766
Sm1 K1 W6 91.60(9) 2_766 2_766
O6 K1 W5 92.0(2) . 2_766
O6 K1 W6 97.4(2) . 2_766
O6 K1 W10 153.5(3) . 2_766
O6 K1 Sm1 135.3(2) . 2_766
O6 K1 O16 111.6(3) . 2_766
O6 K1 O30 170.9(3) . 2_766
O6 K1 O34 123.1(3) . 2_766
O6 K1 O35 82.0(3) . 2_766
O6 K1 O3W 125.8(3) . .
O16 K1 W5 24.34(18) 2_766 2_766
O16 K1 W6 64.7(2) 2_766 2_766
O16 K1 W10 68.56(18) 2_766 2_766
O16 K1 Sm1 36.64(18) 2_766 2_766
O16 K1 O35 50.8(3) 2_766 2_766
O16 K1 O3W 110.0(3) 2_766 .
O30 K1 W5 79.1(2) 2_766 2_766
O30 K1 W6 78.7(2) 2_766 2_766
O30 K1 W10 26.90(19) 2_766 2_766
O30 K1 Sm1 37.56(19) 2_766 2_766
O30 K1 O16 59.3(3) 2_766 2_766
O30 K1 O34 54.6(3) 2_766 2_766
O30 K1 O35 91.0(3) 2_766 2_766
O30 K1 O3W 61.3(3) 2_766 .
O34 K1 W5 63.82(18) 2_766 2_766
O34 K1 W6 27.01(17) 2_766 2_766
O34 K1 W10 31.08(17) 2_766 2_766
O34 K1 Sm1 78.50(19) 2_766 2_766
O34 K1 O16 65.9(3) 2_766 2_766
O34 K1 O35 51.4(2) 2_766 2_766
O34 K1 O3W 104.8(3) 2_766 .
O35 K1 W5 28.94(17) 2_766 2_766
O35 K1 W6 28.12(16) 2_766 2_766
O35 K1 W10 78.53(18) 2_766 2_766
O35 K1 Sm1 86.18(19) 2_766 2_766
O41 K1 W5 77.5(2) 2_766 2_766
O41 K1 W6 124.8(3) 2_766 2_766
O41 K1 W10 99.3(2) 2_766 2_766
O41 K1 Sm1 40.1(2) 2_766 2_766
O41 K1 O6 103.3(3) 2_766 .
O41 K1 O16 60.1(3) 2_766 2_766
O41 K1 O30 72.9(3) 2_766 2_766
O41 K1 O34 118.3(3) 2_766 2_766
O41 K1 O35 106.2(3) 2_766 2_766
O41 K1 O3W 70.1(3) 2_766 .
O3W K1 W5 134.3(3) . 2_766
O3W K1 W6 131.6(3) . 2_766
O3W K1 W10 75.1(2) . 2_766
O3W K1 Sm1 73.5(3) . 2_766
O3W K1 O35 152.2(3) . 2_766
O4W K1 W5 144.7(3) . 2_766
O4W K1 W6 94.7(3) . 2_766
O4W K1 W10 88.5(3) . 2_766
O4W K1 Sm1 138.8(3) . 2_766
O4W K1 O6 84.1(4) . .
O4W K1 O16 154.8(4) . 2_766
O4W K1 O30 104.3(4) . 2_766
O4W K1 O34 89.1(4) . 2_766
O4W K1 O35 116.2(4) . 2_766
O4W K1 O41 137.6(4) . 2_766
O4W K1 O3W 72.0(4) . .
O3 K2 O7 86.0(3) 2_667 .
O3 K2 O8 98.4(3) 2_667 2_767
O3 K2 O8W 88.4(5) 2_667 .
O3 K2 O9W 115.3(6) 2_667 .
O8 K2 O7 175.0(4) 2_767 .
O8W K2 O7 102.8(5) . .
O8W K2 O8 79.8(5) . 2_767
O9W K2 O7 74.8(5) . .
O9W K2 O8 101.0(5) . 2_767
O9W K2 O8W 155.6(7) . .
C8 N1 C11 108.7(8) . .
C9 N1 C8 109.6(8) . .
C9 N1 C11 109.1(8) . .
C10 N1 C8 109.4(8) . .
C10 N1 C9 110.3(8) . .
C10 N1 C11 109.7(8) . .
C12 N2 C15 108.9(9) . .
C13 N2 C12 108.9(9) . .
C13 N2 C15 107.2(9) . .
C14 N2 C12 110.7(9) . .
C14 N2 C13 111.3(9) . .
C14 N2 C15 109.8(9) . .
C16 N3 C18 110.0(10) . .
C16 N3 C19 108.1(10) . .
C17 N3 C16 110.6(10) . .
C17 N3 C18 110.6(10) . .
C17 N3 C19 109.2(10) . .
C18 N3 C19 108.3(10) . .
W3 O3 K2 167.4(6) . 2_667
W6 O6 K1 132.3(5) . .
W7 O7 K2 133.7(5) . .
W8 O8 K2 138.6(5) . 2_767
W6 O12 W4 126.1(5) . .
W11 O13 Sm1 135.9(5) . .
W8 O14 W6 147.1(6) . .
W4 O15 W5 127.3(5) . .
W5 O16 Sm1 157.0(5) . .
W5 O16 K1 110.6(4) . 2_766
Sm1 O16 K1 92.1(3) . 2_766
W4 O17 W3 154.0(5) . .
W9 O18 W8 125.0(5) . .
W2 O19 Sm1 156.8(5) . .
W3 O20 W1 125.7(5) . .
W7 O21 W3 151.1(5) . .
W3 O22 W2 128.5(5) . .
W7 O23 W9 125.8(5) . .
W9 O24 W1 148.5(6) . .
W9 O25 W11 153.3(5) . .
W2 O26 W5 144.4(5) . .
W1 O27 W2 126.2(5) . .
W7 O28 W8 124.9(5) . .
W8 O29 W10 152.9(5) . .
W10 O30 Sm1 136.9(5) . .
W10 O30 K1 107.6(4) . 2_766
Sm1 O30 K1 97.0(3) . 2_766
W10 O31 W11 123.6(5) . .
W1 O32 W11 155.3(6) . .
W7 O33 W4 150.3(6) . .
W6 O34 W10 154.1(5) . .
W6 O34 K1 107.3(3) . 2_766
W10 O34 K1 96.4(3) . 2_766
W5 O35 K1 98.9(3) . 2_766
W6 O35 W5 125.6(5) . .
W6 O35 K1 98.9(3) . 2_766
W1 O36 W2 89.7(3) . .
W1 O36 W3 87.6(3) . .
W2 O36 W3 89.1(3) . .
P1 O36 W1 126.7(5) . .
P1 O36 W2 125.6(5) . .
P1 O36 W3 126.0(5) . .
W5 O37 W4 89.5(3) . .
W6 O37 W4 88.3(3) . .
W6 O37 W5 90.1(3) . .
P1 O37 W4 126.8(5) . .
P1 O37 W5 124.9(5) . .
P1 O37 W6 125.6(5) . .
W7 O38 W8 89.5(3) . .
W9 O38 W7 91.0(3) . .
W9 O38 W8 89.1(3) . .
P1 O38 W7 128.4(5) . .
P1 O38 W8 122.7(5) . .
P1 O38 W9 124.8(5) . .
W11 O39 W10 90.9(3) . .
P1 O39 W10 128.0(5) . .
P1 O39 W11 129.2(5) . .
C1 O40 Sm1 94.0(8) . .
Sm1 O41 K1 96.1(3) . 2_766
C1 O41 Sm1 92.9(9) . .
C1 O41 K1 133.7(9) . 2_766
O40 C1 Sm1 60.0(7) . .
O40 C1 O41 121.0(13) . .
O40 C1 C2 118.9(12) . .
O41 C1 Sm1 61.1(7) . .
O41 C1 C2 119.9(13) . .
C2 C1 Sm1 173.1(10) . .
C3 C2 C1 123.5(15) . .
C3 C2 C7 117.1(15) . .
C7 C2 C1 119.3(13) . .
C2 C3 H3 117.0 . .
C2 C3 C4 126.1(19) . .
C4 C3 H3 117.0 . .
C3 C4 H4 122.5 . .
C5 C4 C3 115.1(18) . .
C5 C4 H4 122.5 . .
C4 C5 H5 118.5 . .
C4 C5 C6 122.9(19) . .
C6 C5 H5 118.5 . .
C5 C6 H6 120.9 . .
C7 C6 C5 118(2) . .
C7 C6 H6 120.9 . .
C2 C7 H7 119.7 . .
C6 C7 C2 120.5(16) . .
C6 C7 H7 119.7 . .
N1 C8 H8A 109.5 . .
N1 C8 H8B 109.5 . .
N1 C8 H8C 109.5 . .
H8A C8 H8B 109.5 . .
H8A C8 H8C 109.5 . .
H8B C8 H8C 109.5 . .
N1 C9 H9A 109.5 . .
N1 C9 H9B 109.5 . .
N1 C9 H9C 109.5 . .
H9A C9 H9B 109.5 . .
H9A C9 H9C 109.5 . .
H9B C9 H9C 109.5 . .
N1 C10 H10A 109.5 . .
N1 C10 H10B 109.5 . .
N1 C10 H10C 109.5 . .
H10A C10 H10B 109.5 . .
H10A C10 H10C 109.5 . .
H10B C10 H10C 109.5 . .
N1 C11 H11A 109.5 . .
N1 C11 H11B 109.5 . .
N1 C11 H11C 109.5 . .
H11A C11 H11B 109.5 . .
H11A C11 H11C 109.5 . .
H11B C11 H11C 109.5 . .
N2 C12 H12A 109.5 . .
N2 C12 H12B 109.5 . .
N2 C12 H12C 109.5 . .
H12A C12 H12B 109.5 . .
H12A C12 H12C 109.5 . .
H12B C12 H12C 109.5 . .
N2 C13 H13A 109.5 . .
N2 C13 H13B 109.5 . .
N2 C13 H13C 109.5 . .
H13A C13 H13B 109.5 . .
H13A C13 H13C 109.5 . .
H13B C13 H13C 109.5 . .
N2 C14 H14A 109.5 . .
N2 C14 H14B 109.5 . .
N2 C14 H14C 109.5 . .
H14A C14 H14B 109.5 . .
H14A C14 H14C 109.5 . .
H14B C14 H14C 109.5 . .
N2 C15 H15A 109.5 . .
N2 C15 H15B 109.5 . .
N2 C15 H15C 109.5 . .
H15A C15 H15B 109.5 . .
H15A C15 H15C 109.5 . .
H15B C15 H15C 109.5 . .
N3 C16 H16A 109.5 . .
N3 C16 H16B 109.5 . .
N3 C16 H16C 109.5 . .
H16A C16 H16B 109.5 . .
H16A C16 H16C 109.5 . .
H16B C16 H16C 109.5 . .
N3 C17 H17A 109.5 . .
N3 C17 H17B 109.5 . .
N3 C17 H17C 109.5 . .
H17A C17 H17B 109.5 . .
H17A C17 H17C 109.5 . .
H17B C17 H17C 109.5 . .
N3 C18 H18A 109.5 . .
N3 C18 H18B 109.5 . .
N3 C18 H18C 109.5 . .
H18A C18 H18B 109.5 . .
H18A C18 H18C 109.5 . .
H18B C18 H18C 109.5 . .
N3 C19 H19A 109.5 . .
N3 C19 H19B 109.5 . .
N3 C19 H19C 109.5 . .
H19A C19 H19B 109.5 . .
H19A C19 H19C 109.5 . .
H19B C19 H19C 109.5 . .

loop_
_geom_bond_atom_site_label_1
_geom_bond_atom_site_label_2
_geom_bond_distance
_geom_bond_site_symmetry_2
W1 O1 1.697(11) .
W1 O20 1.937(10) .
W1 O24 1.911(10) .
W1 O27 1.901(9) .
W1 O32 1.889(9) .
W1 O36 2.399(9) .
W2 O2 1.726(10) .
W2 O19 1.768(9) .
W2 O22 2.047(9) .
W2 O26 1.902(9) .
W2 O27 1.952(9) .
W2 O36 2.470(9) .
W3 O3 1.699(11) .
W3 O17 1.901(10) .
W3 O20 1.892(9) .
W3 O21 1.936(10) .
W3 O22 1.842(9) .
W3 O36 2.524(9) .
W4 O4 1.704(11) .
W4 O12 1.927(10) .
W4 O15 1.838(9) .
W4 O17 1.901(10) .
W4 O33 1.949(10) .
W4 O37 2.502(9) .
W5 K1 4.022(5) 2_766
W5 O5 1.716(10) .
W5 O15 2.042(9) .
W5 O16 1.772(9) .
W5 O26 1.912(9) .
W5 O35 1.969(9) .
W5 O37 2.439(8) .
W6 K1 3.981(5) 2_766
W6 K1 4.107(4) .
W6 O6 1.734(10) .
W6 O12 1.922(10) .
W6 O14 1.929(9) .
W6 O34 1.894(9) .
W6 O35 1.900(9) .
W6 O37 2.422(9) .
W7 O7 1.708(11) .
W7 O21 1.896(10) .
W7 O23 1.911(9) .
W7 O28 1.939(10) .
W7 O33 1.895(9) .
W7 O38 2.420(9) .
W8 O8 1.711(10) .
W8 O14 1.898(9) .
W8 O18 1.931(9) .
W8 O28 1.947(10) .
W8 O29 1.826(9) .
W8 O38 2.473(9) .
W9 O9 1.702(11) .
W9 O18 1.923(10) .
W9 O23 1.952(10) .
W9 O24 1.905(9) .
W9 O25 1.801(9) .
W9 O38 2.400(8) .
W10 K1 3.737(4) 2_766
W10 O10 1.710(10) .
W10 O29 2.042(9) .
W10 O30 1.773(9) .
W10 O31 1.900(9) .
W10 O34 1.941(8) .
W10 O39 2.385(9) .
W11 O11 1.719(10) .
W11 O13 1.766(9) .
W11 O25 2.064(9) .
W11 O31 1.933(10) .
W11 O32 1.918(9) .
W11 O39 2.354(8) .
Sm1 K1 3.896(4) 2_766
Sm1 O13 2.383(9) .
Sm1 O16 2.326(9) .
Sm1 O19 2.343(9) .
Sm1 O30 2.393(9) .
Sm1 O40 2.502(10) .
Sm1 O41 2.526(10) .
Sm1 C1 2.883(14) .
Sm1 O1W 2.484(13) .
Sm1 O2W 2.483(11) .
P1 O36 1.527(9) .
P1 O37 1.542(9) .
P1 O38 1.538(9) .
P1 O39 1.512(9) .
K1 O6 2.735(10) .
K1 O16 3.040(10) 2_766
K1 O30 2.797(9) 2_766
K1 O34 2.984(10) 2_766
K1 O35 3.217(10) 2_766
K1 O41 2.709(11) 2_766
K1 O3W 3.119(14) .
K1 O4W 2.686(14) .
K2 O3 2.717(11) 2_667
K2 O7 2.847(11) .
K2 O8 2.793(11) 2_767
K2 O8W 2.78(2) .
K2 O9W 2.72(2) .
N1 C8 1.497(9) .
N1 C9 1.494(9) .
N1 C10 1.494(9) .
N1 C11 1.503(9) .
N2 C12 1.496(9) .
N2 C13 1.492(9) .
N2 C14 1.478(9) .
N2 C15 1.505(9) .
N3 C16 1.490(10) .
N3 C17 1.487(10) .
N3 C18 1.493(10) .
N3 C19 1.505(10) .
O40 C1 1.266(16) .
O41 C1 1.267(16) .
C1 C2 1.487(19) .
C2 C3 1.33(2) .
C2 C7 1.44(2) .
C3 H3 0.9300 .
C3 C4 1.39(2) .
C4 H4 0.9300 .
C4 C5 1.36(2) .
C5 H5 0.9300 .
C5 C6 1.44(2) .
C6 H6 0.9300 .
C6 C7 1.35(2) .
C7 H7 0.9300 .
C8 H8A 0.9600 .
C8 H8B 0.9600 .
C8 H8C 0.9600 .
C9 H9A 0.9600 .
C9 H9B 0.9600 .
C9 H9C 0.9600 .
C10 H10A 0.9600 .
C10 H10B 0.9600 .
C10 H10C 0.9600 .
C11 H11A 0.9600 .
C11 H11B 0.9600 .
C11 H11C 0.9600 .
C12 H12A 0.9600 .
C12 H12B 0.9600 .
C12 H12C 0.9600 .
C13 H13A 0.9600 .
C13 H13B 0.9600 .
C13 H13C 0.9600 .
C14 H14A 0.9600 .
C14 H14B 0.9600 .
C14 H14C 0.9600 .
C15 H15A 0.9600 .
C15 H15B 0.9600 .
C15 H15C 0.9600 .
C16 H16A 0.9600 .
C16 H16B 0.9600 .
C16 H16C 0.9600 .
C17 H17A 0.9600 .
C17 H17B 0.9600 .
C17 H17C 0.9600 .
C18 H18A 0.9600 .
C18 H18B 0.9600 .
C18 H18C 0.9600 .
C19 H19A 0.9600 .
C19 H19B 0.9600 .
C19 H19C 0.9600 .
